data_1505773
loop_
_publ_author_name
'Li, Zhen'
'Lam, Jacky W. Y.'
'Dong, Yongqiang'
'Dong, Yuping'
'Sung, Herman H. Y.'
'Williams, Ian D.'
'Tang, Ben Zhong'

_publ_section_title
;
 Construction of Hyperbranched Polyphenylenes Containing Ferrocenyl Units
 by Alkyne Polycyclotrimerization
;
_journal_issue 19
_journal_name_full Macromolecules
_journal_page_first 6458
_journal_paper_doi 10.1021/ma0601823
_journal_volume 39
_journal_year 2006
_chemical_formula_sum 'C20 H16 Fe'
_chemical_formula_weight 312.18
_chemical_name_systematic
; 
 ? 
;
_space_group_IT_number 19
_symmetry_cell_setting orthorhombic
_symmetry_space_group_name_Hall 'P 2ac 2ab'
_symmetry_space_group_name_H-M 'P 21 21 21'
_atom_sites_solution_hydrogens geom
_atom_sites_solution_primary direct
_atom_sites_solution_secondary difmap
_audit_creation_method SHELXL-97
_cell_angle_alpha 90.00
_cell_angle_beta 90.00
_cell_angle_gamma 90.00
_cell_formula_units_Z 4
_cell_length_a 5.7878(6)
_cell_length_b 10.1020(10)
_cell_length_c 24.868(2)
_cell_measurement_reflns_used 3746
_cell_measurement_temperature 100(2)
_cell_measurement_theta_max 27.99
_cell_measurement_theta_min 2.59
_cell_volume 1454.0(2)
_computing_structure_refinement 'SHELXL-97 (Sheldrick, 1997)'
_computing_structure_solution 'SHELXS-97 (Sheldrick, 1990)'
_diffrn_ambient_temperature 100(2)
_diffrn_measured_fraction_theta_full 0.988
_diffrn_measured_fraction_theta_max 0.986
_diffrn_radiation_monochromator graphite
_diffrn_radiation_source 'fine-focus sealed tube'
_diffrn_radiation_type MoK\a
_diffrn_radiation_wavelength 0.71073
_diffrn_reflns_av_R_equivalents 0.0270
_diffrn_reflns_av_sigmaI/netI 0.0370
_diffrn_reflns_limit_h_max 7
_diffrn_reflns_limit_h_min -4
_diffrn_reflns_limit_k_max 12
_diffrn_reflns_limit_k_min -12
_diffrn_reflns_limit_l_max 30
_diffrn_reflns_limit_l_min -30
_diffrn_reflns_number 7782
_diffrn_reflns_theta_full 25.00
_diffrn_reflns_theta_max 25.99
_diffrn_reflns_theta_min 2.18
_exptl_absorpt_coefficient_mu 1.026
_exptl_absorpt_correction_T_max 1.00
_exptl_absorpt_correction_T_min 0.75
_exptl_absorpt_correction_type multi-scan
_exptl_absorpt_process_details SADABS
_exptl_crystal_colour red
_exptl_crystal_density_diffrn 1.426
_exptl_crystal_density_method 'not measured'
_exptl_crystal_description block
_exptl_crystal_F_000 648
_exptl_crystal_size_max 0.40
_exptl_crystal_size_mid 0.30
_exptl_crystal_size_min 0.25
_refine_diff_density_max 0.608
_refine_diff_density_min -0.317
_refine_diff_density_rms 0.071
_refine_ls_abs_structure_details 'Flack H D (1983), Acta Cryst. A39, 876-881'
_refine_ls_abs_structure_Flack 0.02(3)
_refine_ls_extinction_method none
_refine_ls_goodness_of_fit_ref 1.125
_refine_ls_hydrogen_treatment mixed
_refine_ls_matrix_type full
_refine_ls_number_parameters 191
_refine_ls_number_reflns 2814
_refine_ls_number_restraints 0
_refine_ls_restrained_S_all 1.125
_refine_ls_R_factor_all 0.0418
_refine_ls_R_factor_gt 0.0398
_refine_ls_shift/su_max 0.000
_refine_ls_shift/su_mean 0.000
_refine_ls_structure_factor_coef Fsqd
_refine_ls_weighting_details 'calc w=1/[\s^2^(Fo^2^)+(0.0500P)^2^+0.6000P] where P=(Fo^2^+2Fc^2^)/3'
_refine_ls_weighting_scheme calc
_refine_ls_wR_factor_gt 0.0937
_refine_ls_wR_factor_ref 0.0946
_reflns_number_gt 2715
_reflns_number_total 2814
_reflns_threshold_expression >2sigma(I)
_cod_data_source_file ma0601823si20060723_055438.cif
_cod_data_source_block tang15
_cod_depositor_comments
;
The following automatic conversions were performed:

'_symmetry_cell_setting' value 'Orthorhombic' changed to
'orthorhombic' according to
/home/saulius/struct/CIF-dictionaries/cif_core.dic dictionary named
'cif_core.dic' version 2.4.1 from 2010-06-29.

Automatic conversion script
Id: cif_fix_values 1715 2011-07-08 13:25:40Z adriana 
;
_cod_original_cell_volume 1454.0(3)
_cod_original_sg_symbol_H-M P2(1)2(1)2(1)
_cod_database_code 1505773

loop_
_symmetry_equiv_pos_as_xyz
'x, y, z'
'-x+1/2, -y, z+1/2'
'-x, y+1/2, -z+1/2'
'x+1/2, -y+1/2, -z'

loop_
_atom_site_label
_atom_site_type_symbol
_atom_site_fract_x
_atom_site_fract_y
_atom_site_fract_z
_atom_site_U_iso_or_equiv
_atom_site_adp_type
_atom_site_occupancy
_atom_site_symmetry_multiplicity
_atom_site_calc_flag
_atom_site_refinement_flags
_atom_site_disorder_assembly
_atom_site_disorder_group
Fe1 Fe 0.78213(7) 0.46874(4) 0.421055(17) 0.02053(14) Uani 1 1 d . A .
C1 C 0.8017(8) 0.5901(3) 0.48721(14) 0.0428(11) Uani 1 1 d . . .
C2 C 1.0320(6) 0.5618(3) 0.46527(12) 0.0233(7) Uani 1 1 d . A .
H2A H 1.1645 0.5194 0.4845 0.028 Uiso 1 1 calc R . .
C3 C 1.0309(6) 0.6105(3) 0.41249(13) 0.0261(7) Uani 1 1 d . . .
H3A H 1.1637 0.6062 0.3868 0.031 Uiso 1 1 calc R A .
C4 C 0.8106(7) 0.6636(3) 0.40074(17) 0.0384(9) Uani 1 1 d . A .
H4A H 0.7628 0.7035 0.3657 0.046 Uiso 1 1 calc R . .
C5 C 0.6757(7) 0.6525(4) 0.4450(2) 0.0479(12) Uani 1 1 d . A .
H5A H 0.5110 0.6819 0.4474 0.057 Uiso 1 1 calc R . .
C6 C 0.6400(8) 0.2892(3) 0.44111(15) 0.0369(10) Uani 1 1 d . . .
H6A H 0.5987 0.2597 0.4783 0.044 Uiso 1 1 calc R A .
C7 C 0.8573(6) 0.2694(3) 0.41543(13) 0.0274(7) Uani 1 1 d . A .
H7A H 0.9949 0.2235 0.4310 0.033 Uiso 1 1 calc R . .
C8 C 0.8418(6) 0.3270(3) 0.36346(13) 0.0247(7) Uani 1 1 d . . .
H8A H 0.9677 0.3291 0.3360 0.030 Uiso 1 1 calc R A .
C9 C 0.6181(7) 0.3817(3) 0.35733(16) 0.0345(9) Uani 1 1 d . A .
H9A H 0.5573 0.4279 0.3247 0.041 Uiso 1 1 calc R . .
C10 C 0.4949(6) 0.3576(4) 0.40585(19) 0.0441(11) Uani 1 1 d . A .
H10A H 0.3318 0.3845 0.4133 0.053 Uiso 1 1 calc R . .
C11 C 0.6968(8) 0.5665(4) 0.53889(15) 0.0168(8) Uiso 0.70 1 d P A 1
C12 C 0.8170(7) 0.5127(4) 0.5804(2) 0.0203(9) Uiso 0.70 1 d P A 1
C11' C 0.8348(19) 0.5200(12) 0.5556(5) 0.025(2) Uiso 0.30 1 d P A 2
C12' C 0.6618(19) 0.5411(11) 0.5847(4) 0.029(2) Uiso 0.30 1 d P A 2
C13 C 0.7168(8) 0.4887(3) 0.63614(14) 0.0408(9) Uani 1 1 d . . .
C14 C 0.5033(8) 0.5302(4) 0.65543(17) 0.0501(12) Uani 1 1 d . A .
H14A H 0.4009 0.5754 0.6319 0.060 Uiso 1 1 calc R B 2
C15 C 0.4354(7) 0.5071(3) 0.7085(2) 0.0468(11) Uani 1 1 d . . .
H15A H 0.2899 0.5383 0.7208 0.056 Uiso 1 1 calc R A .
C16 C 0.5825(6) 0.4373(3) 0.74384(14) 0.0302(8) Uani 1 1 d . A .
H16A H 0.5395 0.4213 0.7801 0.036 Uiso 1 1 calc R . .
C17 C 0.7926(6) 0.3930(3) 0.72358(11) 0.0224(6) Uani 1 1 d . . .
C18 C 0.8544(7) 0.4202(3) 0.67039(13) 0.0322(9) Uani 1 1 d . A .
H18A H 0.9995 0.3894 0.6577 0.039 Uiso 1 1 calc R . .
C19 C 0.9484(6) 0.3177(3) 0.75722(13) 0.0267(7) Uani 1 1 d . A .
C20 C 1.0800(7) 0.2553(3) 0.78429(15) 0.0331(8) Uani 1 1 d . . .
H20 H 1.177(7) 0.204(4) 0.8069(15) 0.040 Uiso 1 1 d . . .

loop_
_atom_site_aniso_label
_atom_site_aniso_U_11
_atom_site_aniso_U_22
_atom_site_aniso_U_33
_atom_site_aniso_U_23
_atom_site_aniso_U_13
_atom_site_aniso_U_12
Fe1 0.0199(2) 0.0132(2) 0.0285(2) -0.00716(17) 0.00382(18) -0.00321(18)
C1 0.056(3) 0.0282(17) 0.0441(19) -0.0295(16) 0.027(2) -0.034(2)
C2 0.0280(18) 0.0177(16) 0.0243(15) -0.0062(11) -0.0040(13) -0.0047(12)
C3 0.0292(17) 0.0232(16) 0.0260(17) -0.0027(13) 0.0013(13) -0.0121(13)
C4 0.039(2) 0.0157(15) 0.060(2) -0.0048(15) -0.022(2) -0.0044(16)
C5 0.031(2) 0.0213(17) 0.092(3) -0.025(2) -0.013(2) -0.0005(17)
C6 0.054(3) 0.0213(17) 0.0353(19) -0.0123(15) 0.0202(17) -0.0216(17)
C7 0.0420(19) 0.0153(14) 0.0251(17) -0.0053(13) -0.0091(14) 0.0010(13)
C8 0.0307(19) 0.0211(16) 0.0223(15) -0.0087(12) 0.0045(13) -0.0048(13)
C9 0.038(2) 0.0205(17) 0.045(2) -0.0076(15) -0.0188(17) -0.0032(15)
C10 0.0223(18) 0.0291(19) 0.081(3) -0.0324(19) 0.0032(18) -0.0090(15)
C13 0.072(3) 0.0196(16) 0.0313(17) -0.0002(13) -0.022(2) -0.0084(19)
C14 0.078(3) 0.0198(17) 0.052(2) 0.0133(19) -0.043(2) -0.016(2)
C15 0.0269(19) 0.0197(19) 0.094(3) -0.0065(18) -0.012(2) 0.0002(14)
C16 0.032(2) 0.0232(18) 0.0354(18) 0.0018(13) 0.0017(15) -0.0058(14)
C17 0.0297(16) 0.0130(13) 0.0244(14) -0.0022(11) -0.0032(14) -0.0031(14)
C18 0.055(3) 0.0132(14) 0.0281(17) -0.0057(13) 0.0036(16) -0.0059(15)
C19 0.0328(19) 0.0200(16) 0.0274(17) -0.0002(13) 0.0063(14) -0.0014(14)
C20 0.037(2) 0.0234(17) 0.039(2) 0.0077(15) 0.0006(16) 0.0032(15)

loop_
_atom_type_symbol
_atom_type_description
_atom_type_scat_dispersion_real
_atom_type_scat_dispersion_imag
_atom_type_scat_source
C C 0.0033 0.0016 'International Tables Vol C Tables 4.2.6.8 and 6.1.1.4'
H H 0.0000 0.0000 'International Tables Vol C Tables 4.2.6.8 and 6.1.1.4'
Fe Fe 0.3463 0.8444 'International Tables Vol C Tables 4.2.6.8 and 6.1.1.4'

loop_
_geom_angle_atom_site_label_1
_geom_angle_atom_site_label_2
_geom_angle_atom_site_label_3
_geom_angle
C4 Fe1 C10 123.42(17)
C4 Fe1 C3 40.55(15)
C10 Fe1 C3 160.16(17)
C4 Fe1 C5 38.71(18)
C10 Fe1 C5 107.93(16)
C3 Fe1 C5 66.79(16)
C4 Fe1 C9 105.10(15)
C10 Fe1 C9 40.74(17)
C3 Fe1 C9 123.21(15)
C5 Fe1 C9 118.41(16)
C4 Fe1 C2 68.43(13)
C10 Fe1 C2 158.14(16)
C3 Fe1 C2 40.11(13)
C5 Fe1 C2 68.85(15)
C9 Fe1 C2 160.37(15)
C4 Fe1 C6 160.99(17)
C10 Fe1 C6 39.91(17)
C3 Fe1 C6 158.04(16)
C5 Fe1 C6 127.65(17)
C9 Fe1 C6 67.83(15)
C2 Fe1 C6 123.97(15)
C4 Fe1 C8 119.11(15)
C10 Fe1 C8 67.94(14)
C3 Fe1 C8 107.31(13)
C5 Fe1 C8 152.41(17)
C9 Fe1 C8 40.39(14)
C2 Fe1 C8 125.19(13)
C6 Fe1 C8 67.73(13)
C4 Fe1 C1 67.54(16)
C10 Fe1 C1 121.42(16)
C3 Fe1 C1 68.05(13)
C5 Fe1 C1 40.71(18)
C9 Fe1 C1 154.45(17)
C2 Fe1 C1 41.97(15)
C6 Fe1 C1 110.77(14)
C8 Fe1 C1 164.73(17)
C4 Fe1 C7 155.19(15)
C10 Fe1 C7 67.84(15)
C3 Fe1 C7 121.89(15)
C5 Fe1 C7 165.64(17)
C9 Fe1 C7 68.05(14)
C2 Fe1 C7 109.62(13)
C6 Fe1 C7 40.47(15)
C8 Fe1 C7 40.33(13)
C1 Fe1 C7 128.64(16)
C5 C1 C11 121.0(4)
C5 C1 C2 106.1(3)
C11 C1 C2 133.0(4)
C5 C1 C11' 153.9(5)
C11 C1 C11' 33.0(4)
C2 C1 C11' 100.0(5)
C5 C1 Fe1 69.3(2)
C11 C1 Fe1 126.3(2)
C2 C1 Fe1 68.69(16)
C11' C1 Fe1 120.9(4)
C3 C2 C1 106.0(3)
C3 C2 Fe1 69.78(18)
C1 C2 Fe1 69.34(18)
C2 C3 C4 109.3(3)
C2 C3 Fe1 70.11(18)
C4 C3 Fe1 69.65(19)
C5 C4 C3 108.7(4)
C5 C4 Fe1 70.9(2)
C3 C4 Fe1 69.81(19)
C4 C5 C1 109.9(4)
C4 C5 Fe1 70.4(2)
C1 C5 Fe1 70.0(2)
C10 C6 C7 108.6(3)
C10 C6 Fe1 69.6(2)
C7 C6 Fe1 70.21(18)
C8 C7 C6 107.1(3)
C8 C7 Fe1 69.44(17)
C6 C7 Fe1 69.32(18)
C9 C8 C7 108.4(3)
C9 C8 Fe1 69.48(19)
C7 C8 Fe1 70.23(17)
C8 C9 C10 107.5(3)
C8 C9 Fe1 70.13(19)
C10 C9 Fe1 69.5(2)
C6 C10 C9 108.4(3)
C6 C10 Fe1 70.5(2)
C9 C10 Fe1 69.8(2)
C12 C11 C1 121.9(4)
C11 C12 C13 124.1(4)
C12' C11' C1 112.5(9)
C11' C12' C13 106.1(10)
C11' C12' C14 150.5(10)
C13 C12' C14 44.4(4)
C18 C13 C14 117.3(4)
C18 C13 C12' 152.5(6)
C14 C13 C12' 90.0(5)
C18 C13 C12 115.4(4)
C14 C13 C12 127.2(3)
C12' C13 C12 37.4(5)
C13 C14 C15 121.7(3)
C13 C14 C12' 45.6(4)
C15 C14 C12' 167.4(5)
C14 C15 C16 120.1(4)
C17 C16 C15 117.6(4)
C16 C17 C18 120.2(3)
C16 C17 C19 120.3(3)
C18 C17 C19 119.4(3)
C13 C18 C17 123.0(4)
C20 C19 C17 178.8(4)

loop_
_geom_bond_atom_site_label_1
_geom_bond_atom_site_label_2
_geom_bond_distance
Fe1 C4 2.039(3)
Fe1 C10 2.041(4)
Fe1 C3 2.042(3)
Fe1 C5 2.045(4)
Fe1 C9 2.046(3)
Fe1 C2 2.046(3)
Fe1 C6 2.053(3)
Fe1 C8 2.054(3)
Fe1 C1 2.055(3)
Fe1 C7 2.065(3)
C1 C5 1.426(6)
C1 C11 1.441(5)
C1 C2 1.468(5)
C1 C11' 1.852(13)
C2 C3 1.402(5)
C3 C4 1.414(5)
C4 C5 1.354(6)
C6 C10 1.397(6)
C6 C7 1.424(5)
C7 C8 1.420(5)
C8 C9 1.416(5)
C9 C10 1.423(6)
C11 C12 1.358(6)
C12 C13 1.522(6)
C11' C12' 1.253(16)
C12' C13 1.420(11)
C12' C14 1.987(12)
C13 C18 1.356(5)
C13 C14 1.390(6)
C14 C15 1.397(7)
C15 C16 1.412(5)
C16 C17 1.391(5)
C17 C18 1.397(4)
C17 C19 1.446(5)
C19 C20 1.196(5)
